data_7705296
loop_
_publ_author_name
'Exp\'osito, J Emilio'
'Aull\'on, Gabriel'
'Bardaj\'i, Manuel'
'Miguel, Jes\'us A'
'Espinet, Pablo'

_publ_section_title
;
 Fluorescent perylenylpyridine complexes: an experimental and theoretical
 study.
;
_journal_issue 38
_journal_name_full 'Dalton transactions (Cambridge, England : 2003)'
_journal_page_first 13326
_journal_page_last 13338
_journal_paper_doi 10.1039/d0dt02494e
_journal_volume 49
_journal_year 2020
_chemical_formula_moiety 'C44 H32 Ag Cl N O4 P'
_chemical_formula_sum 'C44 H32 Ag Cl N O4 P'
_chemical_formula_weight 812.99
_space_group_crystal_system monoclinic
_space_group_IT_number 14
_space_group_name_Hall '-P 2yn'
_space_group_name_H-M_alt 'P 1 21/n 1'
_atom_sites_solution_hydrogens geom
_atom_sites_solution_primary iterative
_audit_creation_date 2020-08-06
_audit_creation_method
;
Olex2 1.2
(compiled 2018.05.29 svn.r3508 for OlexSys, GUI svn.r5506)
;
_audit_update_record
;
2020-08-08 deposited with the CCDC.	2020-08-28 downloaded from the CCDC.
;
_cell_angle_alpha 90
_cell_angle_beta 109.521(14)
_cell_angle_gamma 90
_cell_formula_units_Z 4
_cell_length_a 18.675(2)
_cell_length_b 10.7526(12)
_cell_length_c 19.190(3)
_cell_measurement_reflns_used 4776
_cell_measurement_temperature 293
_cell_measurement_theta_max 28.8249
_cell_measurement_theta_min 2.1564
_cell_volume 3631.9(9)
_computing_cell_refinement
;
CrysAlisPro, Oxford Diffraction Ltd.,
Version 1.171.34.44 (release 25-10-2010 CrysAlis171 .NET)
(compiled Oct 25 2010,18:11:34)
;
_computing_data_collection
;
CrysAlisPro, Oxford Diffraction Ltd.,
Version 1.171.34.44 (release 25-10-2010 CrysAlis171 .NET)
(compiled Oct 25 2010,18:11:34)
;
_computing_data_reduction
;
CrysAlisPro, Oxford Diffraction Ltd.,
Version 1.171.34.44 (release 25-10-2010 CrysAlis171 .NET)
(compiled Oct 25 2010,18:11:34)
;
_computing_molecular_graphics 'Olex2 (Dolomanov et al., 2009)'
_computing_publication_material 'Olex2 (Dolomanov et al., 2009)'
_computing_structure_refinement 'ShelXL (Sheldrick, 2015)'
_computing_structure_solution 'olex2.solve (Bourhis et al., 2015)'
_diffrn_ambient_temperature 293
_diffrn_detector_area_resol_mean 10.4757
_diffrn_measured_fraction_theta_full 0.998
_diffrn_measured_fraction_theta_max 0.836
_diffrn_measurement_details
;
#__ type_ start__ end____ width___ exp.time_
  1 omega  -29.00   42.00   1.0000   94.2400
omega____ theta____ kappa____ phi______ frames
    -      -10.5095   77.0000   30.0000 71

#__ type_ start__ end____ width___ exp.time_
  2 omega  -43.00   59.00   1.0000   94.2400
omega____ theta____ kappa____ phi______ frames
    -      -10.5095   77.0000  150.0000 102
;
_diffrn_measurement_device_type 'SuperNova, Dual, Cu at zero, Atlas'
_diffrn_measurement_method '\w scans'
_diffrn_orient_matrix_UB_11 -0.0309924000
_diffrn_orient_matrix_UB_12 -0.0358899000
_diffrn_orient_matrix_UB_13 0.0021658000
_diffrn_orient_matrix_UB_21 0.0229694000
_diffrn_orient_matrix_UB_22 -0.0230772000
_diffrn_orient_matrix_UB_23 0.0350130000
_diffrn_orient_matrix_UB_31 -0.0116488000
_diffrn_orient_matrix_UB_32 0.0500764000
_diffrn_orient_matrix_UB_33 0.0177739000
_diffrn_radiation_monochromator mirror
_diffrn_radiation_type MoK\a
_diffrn_radiation_wavelength 0.71073
_diffrn_reflns_av_R_equivalents 0.0320
_diffrn_reflns_av_unetI/netI 0.0548
_diffrn_reflns_Laue_measured_fraction_full 0.998
_diffrn_reflns_Laue_measured_fraction_max 0.836
_diffrn_reflns_limit_h_max 25
_diffrn_reflns_limit_h_min -23
_diffrn_reflns_limit_k_max 14
_diffrn_reflns_limit_k_min -13
_diffrn_reflns_limit_l_max 25
_diffrn_reflns_limit_l_min -19
_diffrn_reflns_number 15923
_diffrn_reflns_point_group_measured_fraction_full 0.998
_diffrn_reflns_point_group_measured_fraction_max 0.836
_diffrn_reflns_theta_full 25.242
_diffrn_reflns_theta_max 28.889
_diffrn_reflns_theta_min 2.203
_diffrn_source 'SuperNova (Mo) X-ray Source'
_exptl_absorpt_coefficient_mu 0.718
_exptl_absorpt_correction_T_max 0.980
_exptl_absorpt_correction_T_min 0.947
_exptl_absorpt_correction_type analytical
_exptl_absorpt_process_details
;
CrysAlisPro, Oxford Diffraction Ltd.,
Version 1.171.34.44 (release 25-10-2010 CrysAlis171 .NET)
(compiled Oct 25 2010,18:11:34)
Analytical numeric absorption correction using a multifaceted crystal
			model based on expressions derived by R.C. Clark & J.S. Reid.
(Clark, R. C. & Reid, J. S. (1995). Acta Cryst. A51, 887-897)
;
_exptl_crystal_colour yellow
_exptl_crystal_colour_primary yellow
_exptl_crystal_density_diffrn 1.487
_exptl_crystal_description prism
_exptl_crystal_F_000 1656
_exptl_crystal_preparation 293
_exptl_crystal_recrystallization_method 293
_exptl_crystal_size_max 0.2692
_exptl_crystal_size_mid 0.1184
_exptl_crystal_size_min 0.0667
_refine_diff_density_max 0.475
_refine_diff_density_min -0.330
_refine_diff_density_rms 0.054
_refine_ls_extinction_method none
_refine_ls_goodness_of_fit_ref 1.018
_refine_ls_hydrogen_treatment constr
_refine_ls_matrix_type full
_refine_ls_number_parameters 498
_refine_ls_number_reflns 7991
_refine_ls_number_restraints 0
_refine_ls_restrained_S_all 1.018
_refine_ls_R_factor_all 0.0960
_refine_ls_R_factor_gt 0.0488
_refine_ls_shift/su_max 0.001
_refine_ls_shift/su_mean 0.000
_refine_ls_structure_factor_coef Fsqd
_refine_ls_weighting_details 'w=1/[\s^2^(Fo^2^)+(0.0423P)^2^+0.8824P] where P=(Fo^2^+2Fc^2^)/3'
_refine_ls_weighting_scheme calc
_refine_ls_wR_factor_gt 0.0961
_refine_ls_wR_factor_ref 0.1146
_reflns_Friedel_coverage 0.000
_reflns_number_gt 4797
_reflns_number_total 7991
_reflns_threshold_expression 'I > 2\s(I)'
_cod_data_source_file d0dt02494e2.cif
_cod_data_source_block 2
_cod_depositor_comments 'Adding full bibliography for 7705296--7705301.cif.'
_cod_original_cell_volume 3632.0(8)
_cod_database_code 7705296
_shelx_shelxl_version_number 2018/3
_chemical_oxdiff_formula 'C43 H32 N Ag P'
_chemical_oxdiff_usercomment 'yellow prism'
_shelx_space_group_comment
;
The symmetry employed for this shelxl refinement is uniquely defined
by the following loop, which should always be used as a source of
symmetry information in preference to the above space-group names.
They are only intended as comments.
;
_reflns_odcompleteness_completeness 99.67
_reflns_odcompleteness_iscentric 1
_reflns_odcompleteness_theta 25.63
_olex2_refinement_description
;
1. Fixed Uiso
 At 1.2 times of:
  All C(H) groups
 At 1.5 times of:
  All C(H,H,H) groups
2. Others
 Sof(O1A)=Sof(O2A)=Sof(O4A)=1-FVAR(1)
 Sof(O1)=Sof(O2)=Sof(O4)=FVAR(1)
3.a Aromatic/amide H refined with riding coordinates:
 C2(H2), C3(H3), C7(H7), C8(H8), C9(H9), C14(H14), C15(H15), C16(H16),
 C18(H18), C19(H19), C20(H20), C22(H22), C24(H24), C25(H25), C28(H28), C29(H29),
  C30(H30), C31(H31), C32(H32), C34(H34), C35(H35), C36(H36), C37(H37),
 C38(H38), C40(H40), C41(H41), C42(H42), C43(H43), C44(H44)
3.b Idealised Me refined as rotating group:
 C26(H26A,H26B,H26C)
;
_olex2_submission_special_instructions 'No special instructions were received'

loop_
_space_group_symop_operation_xyz
'x, y, z'
'-x+1/2, y+1/2, -z+1/2'
'-x, -y, -z'
'x-1/2, -y-1/2, z-1/2'

loop_
_atom_site_label
_atom_site_type_symbol
_atom_site_fract_x
_atom_site_fract_y
_atom_site_fract_z
_atom_site_U_iso_or_equiv
_atom_site_adp_type
_atom_site_occupancy
_atom_site_site_symmetry_order
_atom_site_calc_flag
_atom_site_refinement_flags_posn
_atom_site_refinement_flags_adp
_atom_site_refinement_flags_occupancy
_atom_site_disorder_assembly
_atom_site_disorder_group
Ag1 Ag 0.37742(2) 0.60741(3) 0.51678(2) 0.07140(14) Uani 1 1 d . . . . .
Cl1 Cl 0.51903(6) 0.38841(8) 0.64308(5) 0.0643(3) Uani 1 1 d . . . . .
P1 P 0.25806(5) 0.51102(8) 0.45862(5) 0.0494(2) Uani 1 1 d . . . . .
O1 O 0.4982(7) 0.4746(6) 0.5835(4) 0.086(3) Uani 0.61(2) 1 d . . P A 1
O2 O 0.4588(8) 0.3072(14) 0.6336(6) 0.144(5) Uani 0.61(2) 1 d . . P A 1
O3 O 0.5428(2) 0.4602(3) 0.70782(17) 0.1168(13) Uani 1 1 d . . . . .
O4 O 0.5802(7) 0.3255(12) 0.6358(8) 0.159(7) Uani 0.61(2) 1 d . . P A 1
N1 N 0.46363(15) 0.7568(2) 0.55698(15) 0.0538(8) Uani 1 1 d . . . . .
C1 C 0.3741(2) 0.8686(3) 0.60371(19) 0.0565(10) Uani 1 1 d . . . . .
C2 C 0.3277(2) 0.9709(3) 0.5762(2) 0.0610(10) Uani 1 1 d . . . . .
H2 H 0.344534 1.035802 0.553648 0.073 Uiso 1 1 calc R . . . .
C3 C 0.2547(2) 0.9752(4) 0.5830(2) 0.0715(12) Uani 1 1 d . . . . .
H3 H 0.224289 1.044434 0.564935 0.086 Uiso 1 1 calc R . . . .
C4 C 0.2269(2) 0.8815(3) 0.61493(19) 0.0563(9) Uani 1 1 d . . . . .
C5 C 0.27460(17) 0.7773(3) 0.64658(18) 0.0518(9) Uani 1 1 d . . . . .
C6 C 0.3506(2) 0.7735(3) 0.64119(18) 0.0573(10) Uani 1 1 d . . . . .
C7 C 0.39787(19) 0.6748(3) 0.67525(18) 0.0536(9) Uani 1 1 d . . . . .
H7 H 0.446856 0.671012 0.673137 0.064 Uiso 1 1 calc R . . . .
C8 C 0.3735(2) 0.5835(4) 0.7117(2) 0.0711(12) Uani 1 1 d . . . . .
H8 H 0.406178 0.519360 0.734873 0.085 Uiso 1 1 calc R . . . .
C9 C 0.2992(2) 0.5867(4) 0.7142(2) 0.0709(11) Uani 1 1 d . . . . .
H9 H 0.283005 0.522839 0.738132 0.085 Uiso 1 1 calc R . . . .
C10 C 0.2497(2) 0.6816(3) 0.68227(18) 0.0568(10) Uani 1 1 d . . . . .
C11 C 0.1733(2) 0.6836(4) 0.68507(19) 0.0600(10) Uani 1 1 d . . . . .
C12 C 0.12450(19) 0.7832(4) 0.65346(19) 0.0559(9) Uani 1 1 d . . . . .
C13 C 0.1475(2) 0.8834(3) 0.61802(19) 0.0567(10) Uani 1 1 d . . . . .
C14 C 0.0990(2) 0.9792(4) 0.5891(2) 0.0772(12) Uani 1 1 d . . . . .
H14 H 0.115082 1.044702 0.566357 0.093 Uiso 1 1 calc R . . . .
C15 C 0.0268(3) 0.9813(5) 0.5928(3) 0.0933(15) Uani 1 1 d . . . . .
H15 H -0.004638 1.048355 0.572360 0.112 Uiso 1 1 calc R . . . .
C16 C 0.0001(2) 0.8897(5) 0.6249(3) 0.0844(14) Uani 1 1 d . . . . .
H16 H -0.048952 0.893528 0.626742 0.101 Uiso 1 1 calc R . . . .
C17 C 0.0480(2) 0.7866(5) 0.6561(2) 0.0765(12) Uani 1 1 d . . . . .
C18 C 0.0239(3) 0.6923(6) 0.6902(3) 0.1009(16) Uani 1 1 d . . . . .
H18 H -0.024995 0.694450 0.692757 0.121 Uiso 1 1 calc R . . . .
C19 C 0.0698(3) 0.5966(5) 0.7203(3) 0.0936(15) Uani 1 1 d . . . . .
H19 H 0.051449 0.533386 0.742777 0.112 Uiso 1 1 calc R . . . .
C20 C 0.1438(3) 0.5876(4) 0.7191(2) 0.0826(13) Uani 1 1 d . . . . .
H20 H 0.173845 0.519503 0.740493 0.099 Uiso 1 1 calc R . . . .
C21 C 0.44985(18) 0.8599(3) 0.59111(18) 0.0506(9) Uani 1 1 d . . . . .
C22 C 0.50187(19) 0.9556(3) 0.61149(18) 0.0533(9) Uani 1 1 d . . . . .
H22 H 0.490765 1.026095 0.634010 0.064 Uiso 1 1 calc R . . . .
C23 C 0.57065(19) 0.9477(3) 0.59878(19) 0.0533(9) Uani 1 1 d . . . . .
C24 C 0.58383(19) 0.8407(3) 0.56456(19) 0.0566(9) Uani 1 1 d . . . . .
H24 H 0.629194 0.830962 0.555063 0.068 Uiso 1 1 calc R . . . .
C25 C 0.52996(19) 0.7503(3) 0.54500(19) 0.0557(9) Uani 1 1 d . . . . .
H25 H 0.539893 0.679562 0.521872 0.067 Uiso 1 1 calc R . . . .
C26 C 0.6293(2) 1.0485(4) 0.6222(3) 0.0799(13) Uani 1 1 d . . . . .
H26A H 0.604506 1.127750 0.617600 0.120 Uiso 1 1 calc GR . . . .
H26B H 0.660365 1.046748 0.591172 0.120 Uiso 1 1 calc GR . . . .
H26C H 0.660514 1.035421 0.672664 0.120 Uiso 1 1 calc GR . . . .
C27 C 0.25448(18) 0.3933(3) 0.38999(19) 0.0505(9) Uani 1 1 d . . . . .
C28 C 0.2969(2) 0.4121(3) 0.3440(2) 0.0656(11) Uani 1 1 d . . . . .
H28 H 0.328927 0.480753 0.351303 0.079 Uiso 1 1 calc R . . . .
C29 C 0.2921(3) 0.3289(5) 0.2869(2) 0.0845(13) Uani 1 1 d . . . . .
H29 H 0.320489 0.342050 0.255866 0.101 Uiso 1 1 calc R . . . .
C30 C 0.2457(3) 0.2287(5) 0.2769(3) 0.0868(15) Uani 1 1 d . . . . .
H30 H 0.242289 0.173392 0.238664 0.104 Uiso 1 1 calc R . . . .
C31 C 0.2043(2) 0.2078(4) 0.3217(3) 0.0821(14) Uani 1 1 d . . . . .
H31 H 0.172961 0.138312 0.314103 0.098 Uiso 1 1 calc R . . . .
C32 C 0.20838(19) 0.2894(3) 0.3788(2) 0.0651(11) Uani 1 1 d . . . . .
H32 H 0.180066 0.274224 0.409583 0.078 Uiso 1 1 calc R . . . .
C33 C 0.18844(17) 0.6245(3) 0.40780(17) 0.0456(8) Uani 1 1 d . . . . .
C34 C 0.1290(2) 0.5976(3) 0.3442(2) 0.0662(11) Uani 1 1 d . . . . .
H34 H 0.124196 0.517818 0.324394 0.079 Uiso 1 1 calc R . . . .
C35 C 0.0765(2) 0.6873(4) 0.3095(2) 0.0764(13) Uani 1 1 d . . . . .
H35 H 0.035823 0.667025 0.267520 0.092 Uiso 1 1 calc R . . . .
C36 C 0.0838(2) 0.8054(4) 0.3363(2) 0.0715(12) Uani 1 1 d . . . . .
H36 H 0.048494 0.865906 0.312655 0.086 Uiso 1 1 calc R . . . .
C37 C 0.1432(2) 0.8345(4) 0.3981(2) 0.0835(14) Uani 1 1 d . . . . .
H37 H 0.148663 0.915243 0.416505 0.100 Uiso 1 1 calc R . . . .
C38 C 0.1954(2) 0.7446(3) 0.4333(2) 0.0695(12) Uani 1 1 d . . . . .
H38 H 0.235977 0.765691 0.475185 0.083 Uiso 1 1 calc R . . . .
C39 C 0.2156(2) 0.4371(3) 0.52038(19) 0.0623(11) Uani 1 1 d . . . . .
C40 C 0.2615(3) 0.3647(4) 0.5776(2) 0.0955(17) Uani 1 1 d . . . . .
H40 H 0.313130 0.357298 0.584749 0.115 Uiso 1 1 calc R . . . .
C41 C 0.2297(5) 0.3024(6) 0.6247(3) 0.124(3) Uani 1 1 d . . . . .
H41 H 0.260043 0.252190 0.662588 0.148 Uiso 1 1 calc R . . . .
C42 C 0.1566(6) 0.3152(7) 0.6151(4) 0.147(3) Uani 1 1 d . . . . .
H42 H 0.136492 0.275160 0.647383 0.177 Uiso 1 1 calc R . . . .
C43 C 0.1104(4) 0.3847(6) 0.5600(4) 0.133(2) Uani 1 1 d . . . . .
H43 H 0.058993 0.390974 0.553774 0.160 Uiso 1 1 calc R . . . .
C44 C 0.1402(3) 0.4468(5) 0.5126(3) 0.0960(15) Uani 1 1 d . . . . .
H44 H 0.108460 0.495786 0.474897 0.115 Uiso 1 1 calc R . . . .
O1A O 0.4517(13) 0.428(2) 0.5917(8) 0.131(10) Uani 0.39(2) 1 d . . P A 2
O2A O 0.5095(17) 0.2711(11) 0.6692(12) 0.134(7) Uani 0.39(2) 1 d . . P A 2
O4A O 0.5789(8) 0.3658(19) 0.6143(11) 0.128(8) Uani 0.39(2) 1 d . . P A 2

loop_
_atom_site_aniso_label
_atom_site_aniso_U_11
_atom_site_aniso_U_22
_atom_site_aniso_U_33
_atom_site_aniso_U_23
_atom_site_aniso_U_13
_atom_site_aniso_U_12
Ag1 0.04915(18) 0.05783(19) 0.0841(2) -0.02091(15) -0.00846(15) -0.00162(13)
Cl1 0.0696(6) 0.0562(5) 0.0573(6) -0.0010(5) 0.0083(5) 0.0167(5)
P1 0.0442(5) 0.0422(5) 0.0477(5) -0.0045(4) -0.0036(4) 0.0043(4)
O1 0.091(6) 0.074(4) 0.072(3) 0.020(3) -0.001(4) 0.003(4)
O2 0.137(9) 0.161(10) 0.123(7) 0.018(7) 0.029(6) -0.061(8)
O3 0.117(3) 0.136(3) 0.076(2) -0.044(2) 0.0044(19) 0.029(2)
O4 0.138(9) 0.129(7) 0.166(10) -0.033(6) -0.009(7) 0.102(8)
N1 0.0483(16) 0.0488(16) 0.0533(17) -0.0108(14) 0.0024(14) 0.0006(13)
C1 0.066(2) 0.048(2) 0.052(2) -0.0124(17) 0.0144(18) -0.0069(18)
C2 0.056(2) 0.047(2) 0.078(3) -0.0052(19) 0.021(2) 0.0077(17)
C3 0.068(3) 0.058(2) 0.081(3) -0.005(2) 0.017(2) 0.018(2)
C4 0.068(2) 0.053(2) 0.046(2) -0.0160(17) 0.0174(18) -0.0149(19)
C5 0.0421(18) 0.062(2) 0.0423(19) -0.0218(17) 0.0022(15) 0.0057(17)
C6 0.064(2) 0.047(2) 0.046(2) -0.0119(17) -0.0017(17) 0.0075(18)
C7 0.0477(19) 0.052(2) 0.051(2) -0.0040(17) 0.0028(16) 0.0056(17)
C8 0.070(3) 0.068(3) 0.063(3) 0.004(2) 0.007(2) 0.011(2)
C9 0.080(3) 0.063(2) 0.061(2) 0.0015(19) 0.011(2) 0.003(2)
C10 0.065(2) 0.057(2) 0.0399(19) -0.0068(17) 0.0060(17) 0.002(2)
C11 0.068(2) 0.070(2) 0.040(2) -0.0134(19) 0.0152(18) -0.002(2)
C12 0.052(2) 0.070(2) 0.044(2) -0.0157(19) 0.0133(17) -0.0027(19)
C13 0.059(2) 0.058(2) 0.045(2) -0.0134(18) 0.0065(17) 0.0129(18)
C14 0.071(3) 0.083(3) 0.074(3) -0.005(2) 0.020(2) 0.023(2)
C15 0.072(3) 0.114(4) 0.095(4) -0.007(3) 0.029(3) 0.024(3)
C16 0.050(2) 0.120(4) 0.083(3) -0.021(3) 0.022(2) 0.011(3)
C17 0.078(3) 0.099(3) 0.059(3) -0.021(2) 0.031(2) -0.017(3)
C18 0.086(3) 0.136(5) 0.087(4) -0.015(3) 0.036(3) -0.009(4)
C19 0.085(3) 0.115(4) 0.090(4) 0.003(3) 0.042(3) -0.020(3)
C20 0.093(3) 0.086(3) 0.062(3) -0.004(2) 0.018(2) -0.002(3)
C21 0.0479(19) 0.053(2) 0.046(2) -0.0077(17) 0.0094(16) -0.0011(16)
C22 0.055(2) 0.0466(19) 0.055(2) -0.0081(17) 0.0128(17) -0.0022(17)
C23 0.048(2) 0.0458(19) 0.058(2) 0.0028(17) 0.0080(17) 0.0003(16)
C24 0.0463(19) 0.057(2) 0.064(2) 0.0018(19) 0.0146(18) 0.0074(17)
C25 0.051(2) 0.051(2) 0.057(2) -0.0116(17) 0.0078(17) 0.0089(17)
C26 0.065(2) 0.058(2) 0.114(4) -0.004(2) 0.027(2) -0.009(2)
C27 0.0413(17) 0.0453(18) 0.051(2) -0.0058(16) -0.0030(16) 0.0086(16)
C28 0.065(2) 0.062(2) 0.064(3) 0.004(2) 0.013(2) 0.0116(19)
C29 0.090(3) 0.099(4) 0.066(3) 0.003(3) 0.028(2) 0.027(3)
C30 0.086(3) 0.086(3) 0.070(3) -0.024(3) 0.002(3) 0.025(3)
C31 0.060(2) 0.071(3) 0.097(4) -0.034(3) 0.003(2) -0.002(2)
C32 0.053(2) 0.060(2) 0.074(3) -0.021(2) 0.0104(19) -0.0007(19)
C33 0.0445(17) 0.0447(18) 0.0425(18) 0.0009(15) 0.0078(15) 0.0038(15)
C34 0.059(2) 0.052(2) 0.065(2) -0.0099(18) -0.0091(19) 0.0076(18)
C35 0.069(2) 0.070(3) 0.061(2) 0.004(2) -0.016(2) 0.013(2)
C36 0.071(2) 0.070(3) 0.061(2) 0.009(2) 0.005(2) 0.028(2)
C37 0.092(3) 0.058(2) 0.082(3) -0.013(2) 0.003(3) 0.029(2)
C38 0.067(2) 0.059(2) 0.060(2) -0.0128(19) -0.0079(19) 0.017(2)
C39 0.091(3) 0.0432(18) 0.042(2) -0.0014(16) 0.007(2) 0.002(2)
C40 0.144(4) 0.061(3) 0.055(3) 0.004(2) -0.002(3) 0.005(3)
C41 0.227(8) 0.066(3) 0.055(3) 0.014(3) 0.017(5) -0.003(5)
C42 0.283(11) 0.086(4) 0.100(6) 0.000(4) 0.099(7) -0.031(7)
C43 0.168(6) 0.126(5) 0.134(6) 0.023(4) 0.088(5) -0.014(5)
C44 0.111(4) 0.101(4) 0.088(3) 0.025(3) 0.050(3) 0.003(3)
O1A 0.112(13) 0.115(13) 0.110(9) -0.032(9) -0.040(9) 0.077(12)
O2A 0.195(19) 0.077(7) 0.141(13) 0.027(7) 0.073(13) -0.022(9)
O4A 0.103(11) 0.182(14) 0.147(13) -0.104(11) 0.106(10) -0.087(11)

loop_
_atom_type_symbol
_atom_type_description
_atom_type_scat_dispersion_real
_atom_type_scat_dispersion_imag
_atom_type_scat_source
C C 0.0033 0.0016 'International Tables Vol C Tables 4.2.6.8 and 6.1.1.4'
H H 0.0000 0.0000 'International Tables Vol C Tables 4.2.6.8 and 6.1.1.4'
Ag Ag -0.8971 1.1015 'International Tables Vol C Tables 4.2.6.8 and 6.1.1.4'
Cl Cl 0.1484 0.1585 'International Tables Vol C Tables 4.2.6.8 and 6.1.1.4'
N N 0.0061 0.0033 'International Tables Vol C Tables 4.2.6.8 and 6.1.1.4'
O O 0.0106 0.0060 'International Tables Vol C Tables 4.2.6.8 and 6.1.1.4'
P P 0.1023 0.0942 'International Tables Vol C Tables 4.2.6.8 and 6.1.1.4'

loop_
_exptl_crystal_face_index_h
_exptl_crystal_face_index_k
_exptl_crystal_face_index_l
_exptl_crystal_face_perp_dist
_exptl_oxdiff_crystal_face_indexfrac_h
_exptl_oxdiff_crystal_face_indexfrac_k
_exptl_oxdiff_crystal_face_indexfrac_l
_exptl_oxdiff_crystal_face_x
_exptl_oxdiff_crystal_face_y
_exptl_oxdiff_crystal_face_z
17 0 14 0.0606 17.0000 0.0000 14.0000 -0.4972 0.8802 0.0516
-21 0 22 0.0509 -21.0000 0.0000 22.0000 0.7011 0.2876 0.6344
2 15 -1 0.1086 2.0000 15.0000 -1.0000 -0.6029 -0.3371 0.7108
-22 0 21 0.0523 -22.0000 0.0000 21.0000 0.7300 0.2296 0.6283
-3 -15 -3 0.1452 -3.0000 -15.0000 -3.0000 0.6251 0.1742 -0.7703
21 0 -22 0.0157 21.0000 -0.0000 -22.0000 -0.7011 -0.2876 -0.6344
-14 1 -16 0.0428 -14.0000 1.0000 -16.0000 0.3637 -0.9045 -0.0718
-17 11 9 0.0758 -17.0000 11.0000 9.0000 0.1532 -0.3307 0.9084

loop_
_geom_angle_atom_site_label_1
_geom_angle_atom_site_label_2
_geom_angle_atom_site_label_3
_geom_angle
_geom_angle_site_symmetry_1
_geom_angle_site_symmetry_3
_geom_angle_publ_flag
P1 Ag1 O1 120.9(2) . . ?
P1 Ag1 O1A 100.6(6) . . ?
N1 Ag1 P1 159.59(7) . . ?
N1 Ag1 O1 79.6(2) . . ?
N1 Ag1 O1A 99.2(6) . . ?
O2 Cl1 O1 108.2(4) . . ?
O2 Cl1 O3 117.8(5) . . ?
O3 Cl1 O1 105.9(3) . . ?
O3 Cl1 O4A 112.4(6) . . ?
O4 Cl1 O1 104.7(6) . . ?
O4 Cl1 O2 110.0(7) . . ?
O4 Cl1 O3 109.5(5) . . ?
O1A Cl1 O3 114.1(5) . . ?
O1A Cl1 O2A 109.8(9) . . ?
O1A Cl1 O4A 114.9(10) . . ?
O2A Cl1 O3 102.7(8) . . ?
O2A Cl1 O4A 101.4(9) . . ?
C27 P1 Ag1 116.61(12) . . ?
C27 P1 C33 103.50(14) . . ?
C27 P1 C39 104.53(17) . . ?
C33 P1 Ag1 110.58(10) . . ?
C33 P1 C39 104.75(17) . . ?
C39 P1 Ag1 115.56(12) . . ?
Cl1 O1 Ag1 135.3(7) . . ?
C21 N1 Ag1 121.8(2) . . ?
C25 N1 Ag1 120.6(2) . . ?
C25 N1 C21 117.6(3) . . ?
C2 C1 C6 120.7(4) . . ?
C2 C1 C21 119.0(3) . . ?
C6 C1 C21 120.3(3) . . ?
C1 C2 H2 120.4 . . ?
C1 C2 C3 119.3(4) . . ?
C3 C2 H2 120.4 . . ?
C2 C3 H3 118.7 . . ?
C4 C3 C2 122.6(4) . . ?
C4 C3 H3 118.7 . . ?
C3 C4 C5 119.4(4) . . ?
C3 C4 C13 122.3(4) . . ?
C5 C4 C13 118.3(3) . . ?
C4 C5 C6 118.2(3) . . ?
C10 C5 C4 121.4(3) . . ?
C10 C5 C6 120.4(3) . . ?
C1 C6 C5 119.6(3) . . ?
C7 C6 C1 122.6(4) . . ?
C7 C6 C5 117.8(4) . . ?
C6 C7 H7 119.4 . . ?
C8 C7 C6 121.2(4) . . ?
C8 C7 H7 119.4 . . ?
C7 C8 H8 120.0 . . ?
C7 C8 C9 120.1(4) . . ?
C9 C8 H8 120.0 . . ?
C8 C9 H9 119.1 . . ?
C10 C9 C8 121.8(4) . . ?
C10 C9 H9 119.1 . . ?
C5 C10 C11 120.1(3) . . ?
C9 C10 C5 118.7(4) . . ?
C9 C10 C11 121.2(4) . . ?
C12 C11 C10 120.0(4) . . ?
C12 C11 C20 117.1(4) . . ?
C20 C11 C10 122.9(4) . . ?
C11 C12 C13 122.0(3) . . ?
C11 C12 C17 120.6(4) . . ?
C13 C12 C17 117.4(4) . . ?
C12 C13 C4 118.1(3) . . ?
C14 C13 C4 121.6(4) . . ?
C14 C13 C12 120.3(4) . . ?
C13 C14 H14 119.3 . . ?
C13 C14 C15 121.5(5) . . ?
C15 C14 H14 119.3 . . ?
C14 C15 H15 118.9 . . ?
C16 C15 C14 122.2(5) . . ?
C16 C15 H15 118.9 . . ?
C15 C16 H16 120.4 . . ?
C15 C16 C17 119.2(4) . . ?
C17 C16 H16 120.4 . . ?
C16 C17 C12 119.5(4) . . ?
C18 C17 C12 119.2(5) . . ?
C18 C17 C16 121.3(5) . . ?
C17 C18 H18 119.6 . . ?
C19 C18 C17 120.7(5) . . ?
C19 C18 H18 119.6 . . ?
C18 C19 H19 118.6 . . ?
C18 C19 C20 122.8(5) . . ?
C20 C19 H19 118.6 . . ?
C11 C20 H20 120.2 . . ?
C19 C20 C11 119.6(4) . . ?
C19 C20 H20 120.2 . . ?
N1 C21 C1 117.7(3) . . ?
N1 C21 C22 121.2(3) . . ?
C22 C21 C1 121.1(3) . . ?
C21 C22 H22 119.7 . . ?
C21 C22 C23 120.7(3) . . ?
C23 C22 H22 119.7 . . ?
C22 C23 C26 122.0(3) . . ?
C24 C23 C22 117.1(3) . . ?
C24 C23 C26 120.9(3) . . ?
C23 C24 H24 120.3 . . ?
C25 C24 C23 119.5(3) . . ?
C25 C24 H24 120.3 . . ?
N1 C25 C24 124.0(3) . . ?
N1 C25 H25 118.0 . . ?
C24 C25 H25 118.0 . . ?
C23 C26 H26A 109.5 . . ?
C23 C26 H26B 109.5 . . ?
C23 C26 H26C 109.5 . . ?
H26A C26 H26B 109.5 . . ?
H26A C26 H26C 109.5 . . ?
H26B C26 H26C 109.5 . . ?
C28 C27 P1 118.1(3) . . ?
C32 C27 P1 123.2(3) . . ?
C32 C27 C28 118.6(3) . . ?
C27 C28 H28 119.8 . . ?
C27 C28 C29 120.5(4) . . ?
C29 C28 H28 119.8 . . ?
C28 C29 H29 120.3 . . ?
C30 C29 C28 119.4(5) . . ?
C30 C29 H29 120.3 . . ?
C29 C30 H30 119.4 . . ?
C31 C30 C29 121.1(4) . . ?
C31 C30 H30 119.4 . . ?
C30 C31 H31 119.8 . . ?
C30 C31 C32 120.3(4) . . ?
C32 C31 H31 119.8 . . ?
C27 C32 C31 120.1(4) . . ?
C27 C32 H32 119.9 . . ?
C31 C32 H32 119.9 . . ?
C34 C33 P1 123.8(2) . . ?
C38 C33 P1 118.5(2) . . ?
C38 C33 C34 117.8(3) . . ?
C33 C34 H34 119.6 . . ?
C35 C34 C33 120.8(3) . . ?
C35 C34 H34 119.6 . . ?
C34 C35 H35 119.8 . . ?
C36 C35 C34 120.4(3) . . ?
C36 C35 H35 119.8 . . ?
C35 C36 H36 120.2 . . ?
C35 C36 C37 119.6(3) . . ?
C37 C36 H36 120.2 . . ?
C36 C37 H37 119.9 . . ?
C36 C37 C38 120.1(4) . . ?
C38 C37 H37 119.9 . . ?
C33 C38 C37 121.2(3) . . ?
C33 C38 H38 119.4 . . ?
C37 C38 H38 119.4 . . ?
C40 C39 P1 118.2(4) . . ?
C44 C39 P1 123.6(3) . . ?
C44 C39 C40 118.2(5) . . ?
C39 C40 H40 120.2 . . ?
C39 C40 C41 119.6(6) . . ?
C41 C40 H40 120.2 . . ?
C40 C41 H41 120.0 . . ?
C42 C41 C40 119.9(7) . . ?
C42 C41 H41 120.0 . . ?
C41 C42 H42 119.1 . . ?
C41 C42 C43 121.9(8) . . ?
C43 C42 H42 119.1 . . ?
C42 C43 H43 120.3 . . ?
C42 C43 C44 119.5(7) . . ?
C44 C43 H43 120.3 . . ?
C39 C44 C43 121.0(5) . . ?
C39 C44 H44 119.5 . . ?
C43 C44 H44 119.5 . . ?
Cl1 O1A Ag1 146.6(18) . . ?

loop_
_geom_bond_atom_site_label_1
_geom_bond_atom_site_label_2
_geom_bond_distance
_geom_bond_site_symmetry_2
_geom_bond_publ_flag
Ag1 P1 2.3719(9) . ?
Ag1 O1 2.614(9) . ?
Ag1 N1 2.222(3) . ?
Ag1 O1A 2.529(14) . ?
Cl1 O1 1.421(6) . ?
Cl1 O2 1.387(8) . ?
Cl1 O3 1.403(3) . ?
Cl1 O4 1.374(10) . ?
Cl1 O1A 1.380(9) . ?
Cl1 O2A 1.390(11) . ?
Cl1 O4A 1.423(12) . ?
P1 C27 1.811(3) . ?
P1 C33 1.812(3) . ?
P1 C39 1.815(4) . ?
N1 C21 1.355(4) . ?
N1 C25 1.335(4) . ?
C1 C2 1.390(5) . ?
C1 C6 1.402(5) . ?
C1 C21 1.516(5) . ?
C2 H2 0.9300 . ?
C2 C3 1.412(5) . ?
C3 H3 0.9300 . ?
C3 C4 1.368(5) . ?
C4 C5 1.434(5) . ?
C4 C13 1.504(5) . ?
C5 C6 1.458(5) . ?
C5 C10 1.399(5) . ?
C6 C7 1.395(4) . ?
C7 H7 0.9300 . ?
C7 C8 1.369(5) . ?
C8 H8 0.9300 . ?
C8 C9 1.405(6) . ?
C9 H9 0.9300 . ?
C9 C10 1.377(5) . ?
C10 C11 1.446(5) . ?
C11 C12 1.406(5) . ?
C11 C20 1.427(6) . ?
C12 C13 1.415(5) . ?
C12 C17 1.447(5) . ?
C13 C14 1.362(5) . ?
C14 H14 0.9300 . ?
C14 C15 1.373(6) . ?
C15 H15 0.9300 . ?
C15 C16 1.343(6) . ?
C16 H16 0.9300 . ?
C16 C17 1.424(6) . ?
C17 C18 1.362(7) . ?
C18 H18 0.9300 . ?
C18 C19 1.341(7) . ?
C19 H19 0.9300 . ?
C19 C20 1.393(6) . ?
C20 H20 0.9300 . ?
C21 C22 1.378(4) . ?
C22 H22 0.9300 . ?
C22 C23 1.388(5) . ?
C23 C24 1.387(5) . ?
C23 C26 1.499(5) . ?
C24 H24 0.9300 . ?
C24 C25 1.359(5) . ?
C25 H25 0.9300 . ?
C26 H26A 0.9600 . ?
C26 H26B 0.9600 . ?
C26 H26C 0.9600 . ?
C27 C28 1.384(5) . ?
C27 C32 1.383(5) . ?
C28 H28 0.9300 . ?
C28 C29 1.395(6) . ?
C29 H29 0.9300 . ?
C29 C30 1.356(6) . ?
C30 H30 0.9300 . ?
C30 C31 1.353(6) . ?
C31 H31 0.9300 . ?
C31 C32 1.386(5) . ?
C32 H32 0.9300 . ?
C33 C34 1.379(4) . ?
C33 C38 1.371(4) . ?
C34 H34 0.9300 . ?
C34 C35 1.378(5) . ?
C35 H35 0.9300 . ?
C35 C36 1.360(5) . ?
C36 H36 0.9300 . ?
C36 C37 1.362(5) . ?
C37 H37 0.9300 . ?
C37 C38 1.379(5) . ?
C38 H38 0.9300 . ?
C39 C40 1.385(5) . ?
C39 C44 1.369(6) . ?
C40 H40 0.9300 . ?
C40 C41 1.408(8) . ?
C41 H41 0.9300 . ?
C41 C42 1.323(9) . ?
C42 H42 0.9300 . ?
C42 C43 1.345(9) . ?
C43 H43 0.9300 . ?
C43 C44 1.386(7) . ?
C44 H44 0.9300 . ?
